data_4510665
loop_
_publ_author_name
'Chakraborty, Sourav'
'Arunachalam, M.'
'Bose, Purnandhu'
'Ghosh, Pradyut'

_publ_section_title
;
 Binding Studies on an Arene-Capped Bicyclic Cyclophane with \p-Rich
 Neutral Guests and Anions
;
_journal_issue 7
_journal_name_full 'Crystal Growth &amp; Design'
_journal_page_first 3208
_journal_paper_doi 10.1021/cg400597e
_journal_volume 13
_journal_year 2013
_chemical_formula_sum 'C52 H67 N6 O2 S2'
_chemical_formula_weight 872.24
_chemical_name_systematic
; 
 ? 
;
_space_group_IT_number 14
_symmetry_cell_setting monoclinic
_symmetry_space_group_name_Hall '-P 2yn'
_symmetry_space_group_name_H-M 'P 1 21/n 1'
_atom_sites_solution_hydrogens geom
_atom_sites_solution_primary direct
_atom_sites_solution_secondary difmap
_audit_creation_method SHELXL-97
_cell_angle_alpha 90.00
_cell_angle_beta 101.589(3)
_cell_angle_gamma 90.00
_cell_formula_units_Z 4
_cell_length_a 15.159(3)
_cell_length_b 15.881(3)
_cell_length_c 20.187(4)
_cell_measurement_reflns_used 2003
_cell_measurement_temperature 120(2)
_cell_measurement_theta_max 24.43
_cell_measurement_theta_min 2.27
_cell_volume 4760.7(16)
_computing_cell_refinement 'Bruker SMART'
_computing_data_collection 'Bruker SMART'
_computing_data_reduction 'Bruker SAINT'
_computing_molecular_graphics platon
_computing_publication_material 'Mercury 2.3'
_computing_structure_refinement 'SHELXL-97 (Sheldrick, 1997)'
_computing_structure_solution 'SHELXS-97 (Sheldrick, 1990)'
_diffrn_ambient_temperature 120(2)
_diffrn_measured_fraction_theta_full 0.998
_diffrn_measured_fraction_theta_max 0.998
_diffrn_measurement_device_type 'CCD area detector'
_diffrn_measurement_method 'omega scan'
_diffrn_radiation_monochromator graphite
_diffrn_radiation_source 'fine-focus sealed tube'
_diffrn_radiation_type MoK\a
_diffrn_radiation_wavelength 0.71073
_diffrn_reflns_av_R_equivalents 0.0572
_diffrn_reflns_av_sigmaI/netI 0.0402
_diffrn_reflns_limit_h_max 16
_diffrn_reflns_limit_h_min -16
_diffrn_reflns_limit_k_max 17
_diffrn_reflns_limit_k_min -17
_diffrn_reflns_limit_l_max 22
_diffrn_reflns_limit_l_min -22
_diffrn_reflns_number 37421
_diffrn_reflns_theta_full 23.10
_diffrn_reflns_theta_max 23.10
_diffrn_reflns_theta_min 1.54
_exptl_absorpt_coefficient_mu 0.158
_exptl_absorpt_correction_T_max 0.9874
_exptl_absorpt_correction_T_min 0.9751
_exptl_absorpt_correction_type multi-scan
_exptl_absorpt_process_details sadabs
_exptl_crystal_colour colorless
_exptl_crystal_density_diffrn 1.217
_exptl_crystal_density_method 'not measured'
_exptl_crystal_description block
_exptl_crystal_F_000 1876
_exptl_crystal_size_max 0.16
_exptl_crystal_size_mid 0.10
_exptl_crystal_size_min 0.08
_refine_diff_density_max 1.865
_refine_diff_density_min -0.876
_refine_diff_density_rms 0.083
_refine_ls_extinction_method none
_refine_ls_goodness_of_fit_ref 1.040
_refine_ls_hydrogen_treatment mixed
_refine_ls_matrix_type full
_refine_ls_number_parameters 592
_refine_ls_number_reflns 6697
_refine_ls_number_restraints 13
_refine_ls_restrained_S_all 1.039
_refine_ls_R_factor_all 0.1250
_refine_ls_R_factor_gt 0.0976
_refine_ls_shift/su_max 0.000
_refine_ls_shift/su_mean 0.000
_refine_ls_structure_factor_coef Fsqd
_refine_ls_weighting_details 'calc w=1/[\s^2^(Fo^2^)+(0.1209P)^2^+19.2305P] where P=(Fo^2^+2Fc^2^)/3'
_refine_ls_weighting_scheme calc
_refine_ls_wR_factor_gt 0.2493
_refine_ls_wR_factor_ref 0.2731
_reflns_number_gt 4954
_reflns_number_total 6697
_reflns_threshold_expression >2sigma(I)
_cod_data_source_file cg400597e_si_002.cif
_cod_data_source_block DMSO
_cod_depositor_comments
;
The following automatic conversions were performed:

'_symmetry_cell_setting' value 'Monoclinic' changed to 'monoclinic'
according to
/usr/data/users/saulius/automatic-downloads/retrospective/ACS/lib/dictionaries/cif_core.dic
dictionary named 'cif_core.dic' version 2.4.2 from 2011-04-26.

Automatic conversion script
Id: cif_fix_values 2281 2013-09-26 08:29:07Z andrius 
;
_cod_original_cell_volume 4760.8(17)
_cod_original_sg_symbol_H-M P2(1)/n
_cod_database_code 4510665

loop_
_symmetry_equiv_pos_as_xyz
'x, y, z'
'-x+1/2, y+1/2, -z+1/2'
'-x, -y, -z'
'x-1/2, -y-1/2, z-1/2'

loop_
_atom_site_label
_atom_site_type_symbol
_atom_site_fract_x
_atom_site_fract_y
_atom_site_fract_z
_atom_site_U_iso_or_equiv
_atom_site_adp_type
_atom_site_occupancy
_atom_site_symmetry_multiplicity
_atom_site_calc_flag
_atom_site_refinement_flags
_atom_site_disorder_assembly
_atom_site_disorder_group
S1 S 0.32860(13) 0.21446(15) 0.03904(9) 0.0713(6) Uani 1 1 d . . .
O2 O 0.2369(4) 0.1803(5) 0.0097(3) 0.103(2) Uani 1 1 d . . .
C3 C 0.4013(5) 0.1792(5) -0.0129(4) 0.080(2) Uani 1 1 d . . .
H3A H 0.4125 0.1201 -0.0056 0.121 Uiso 1 1 calc R . .
H3B H 0.4571 0.2095 -0.0020 0.121 Uiso 1 1 calc R . .
H3C H 0.3739 0.1888 -0.0594 0.121 Uiso 1 1 calc R . .
C4 C 0.3286(5) 0.3231(5) 0.0118(4) 0.080(2) Uani 1 1 d . . .
H4A H 0.3077 0.3260 -0.0363 0.120 Uiso 1 1 calc R . .
H4B H 0.3886 0.3452 0.0234 0.120 Uiso 1 1 calc R . .
H4C H 0.2895 0.3555 0.0338 0.120 Uiso 1 1 calc R . .
C9 C 0.2736(4) 0.9220(3) 0.6706(3) 0.0451(15) Uani 1 1 d . . .
H9A H 0.3060 0.9473 0.7115 0.068 Uiso 1 1 calc R . .
H9B H 0.2103 0.9320 0.6666 0.068 Uiso 1 1 calc R . .
H9C H 0.2934 0.9461 0.6325 0.068 Uiso 1 1 calc R . .
C10 C 0.2911(4) 0.8278(3) 0.6726(2) 0.0320(12) Uani 1 1 d . . .
C11 C 0.3650(3) 0.7961(3) 0.6502(2) 0.0315(12) Uani 1 1 d . . .
C12 C 0.4315(4) 0.8534(4) 0.6267(3) 0.0396(14) Uani 1 1 d . . .
H12A H 0.4285 0.9088 0.6464 0.048 Uiso 1 1 calc R . .
H12B H 0.4919 0.8317 0.6423 0.048 Uiso 1 1 calc R . .
C14 C 0.4942(4) 0.8870(4) 0.5293(3) 0.0395(14) Uani 1 1 d . . .
H14A H 0.5450 0.8550 0.5537 0.047 Uiso 1 1 calc R . .
H14B H 0.5055 0.9460 0.5406 0.047 Uiso 1 1 calc R . .
C15 C 0.4892(3) 0.8758(3) 0.4547(2) 0.0298(12) Uani 1 1 d . . .
C16 C 0.5680(3) 0.8647(4) 0.4313(3) 0.0406(14) Uani 1 1 d . . .
H16 H 0.6227 0.8651 0.4619 0.049 Uiso 1 1 calc R . .
C17 C 0.5672(4) 0.8530(4) 0.3641(3) 0.0477(16) Uani 1 1 d . . .
H17 H 0.6211 0.8463 0.3494 0.057 Uiso 1 1 calc R . .
C18 C 0.4861(4) 0.8512(4) 0.3178(3) 0.0399(14) Uani 1 1 d . . .
H18 H 0.4857 0.8421 0.2723 0.048 Uiso 1 1 calc R . .
C19 C 0.4060(3) 0.8627(3) 0.3391(3) 0.0357(13) Uani 1 1 d . . .
C20 C 0.4083(3) 0.8759(3) 0.4077(3) 0.0336(12) Uani 1 1 d . . .
H20 H 0.3547 0.8850 0.4223 0.040 Uiso 1 1 calc R . .
C21 C 0.3183(4) 0.8601(5) 0.2885(3) 0.059(2) Uani 1 1 d D . .
H21A H 0.2948 0.9169 0.2812 0.070 Uiso 1 1 calc R . .
H21B H 0.3294 0.8393 0.2458 0.070 Uiso 1 1 calc R . .
C23 C 0.1692(4) 0.7984(5) 0.2558(3) 0.0576(19) Uani 1 1 d D . .
H23A H 0.1826 0.7627 0.2201 0.069 Uiso 1 1 calc R . .
H23B H 0.1516 0.8533 0.2366 0.069 Uiso 1 1 calc R . .
C24 C 0.0925(3) 0.7606(4) 0.2833(2) 0.0370(14) Uani 1 1 d . . .
C25 C 0.0361(3) 0.8135(3) 0.3112(2) 0.0335(13) Uani 1 1 d . . .
C26 C 0.0564(5) 0.9059(4) 0.3178(3) 0.0551(18) Uani 1 1 d . . .
H26A H 0.1203 0.9143 0.3256 0.083 Uiso 1 1 calc R . .
H26B H 0.0334 0.9284 0.3551 0.083 Uiso 1 1 calc R . .
H26C H 0.0284 0.9341 0.2769 0.083 Uiso 1 1 calc R . .
C27 C -0.1268(4) 0.6573(5) 0.3640(3) 0.0584(19) Uani 1 1 d . . .
H27A H -0.1612 0.7022 0.3783 0.088 Uiso 1 1 calc R . .
H27B H -0.1025 0.6224 0.4021 0.088 Uiso 1 1 calc R . .
H27C H -0.1652 0.6242 0.3302 0.088 Uiso 1 1 calc R . .
C28 C -0.0509(3) 0.6938(4) 0.3349(2) 0.0358(13) Uani 1 1 d . B .
C29 C -0.0380(3) 0.7801(3) 0.3340(2) 0.0303(12) Uani 1 1 d . . .
C30 C -0.1035(4) 0.8406(4) 0.3566(3) 0.0494(17) Uani 1 1 d . . .
H30A H -0.1012 0.8942 0.3341 0.059 Uiso 1 1 calc R . .
H30B H -0.1642 0.8185 0.3431 0.059 Uiso 1 1 calc R . .
C32 C -0.1383(4) 0.9229(4) 0.4493(3) 0.0496(16) Uani 1 1 d . . .
H32A H -0.1986 0.9193 0.4220 0.059 Uiso 1 1 calc R . .
H32B H -0.1126 0.9763 0.4395 0.059 Uiso 1 1 calc R . .
C33 C -0.1437(3) 0.9204(4) 0.5231(3) 0.0356(13) Uani 1 1 d . . .
C34 C -0.2221(3) 0.9474(4) 0.5429(3) 0.0390(14) Uani 1 1 d . . .
H34 H -0.2691 0.9701 0.5111 0.047 Uiso 1 1 calc R . .
C35 C -0.2301(3) 0.9405(3) 0.6095(3) 0.0358(13) Uani 1 1 d . . .
H35 H -0.2830 0.9577 0.6222 0.043 Uiso 1 1 calc R . .
C36 C -0.1605(3) 0.9085(3) 0.6574(3) 0.0319(12) Uani 1 1 d . . .
H36 H -0.1673 0.9028 0.7020 0.038 Uiso 1 1 calc R . .
C37 C -0.0795(3) 0.8845(3) 0.6395(2) 0.0299(12) Uani 1 1 d . . .
C38 C -0.0727(3) 0.8906(3) 0.5723(2) 0.0330(12) Uani 1 1 d . . .
H38 H -0.0195 0.8744 0.5597 0.040 Uiso 1 1 calc R . .
C39 C -0.0023(4) 0.8570(4) 0.6945(3) 0.0368(13) Uani 1 1 d . . .
H39A H 0.0169 0.9043 0.7243 0.044 Uiso 1 1 calc R . .
H39B H -0.0232 0.8131 0.7210 0.044 Uiso 1 1 calc R . .
C41 C 0.1527(4) 0.8082(3) 0.7234(3) 0.0353(13) Uani 1 1 d . . .
H41A H 0.1354 0.7682 0.7548 0.042 Uiso 1 1 calc R . .
H41B H 0.1712 0.8599 0.7479 0.042 Uiso 1 1 calc R . .
C42 C 0.2309(3) 0.7730(3) 0.6960(2) 0.0280(12) Uani 1 1 d . . .
C43 C 0.2440(3) 0.6856(3) 0.6936(2) 0.0266(11) Uani 1 1 d . . .
C44 C 0.1773(3) 0.6250(3) 0.7126(3) 0.0337(12) Uani 1 1 d . . .
H44A H 0.1689 0.5785 0.6816 0.051 Uiso 1 1 calc R . .
H44B H 0.1208 0.6531 0.7109 0.051 Uiso 1 1 calc R . .
H44C H 0.1995 0.6045 0.7577 0.051 Uiso 1 1 calc R . .
C45 C 0.4575(3) 0.6720(4) 0.6213(3) 0.0394(14) Uani 1 1 d . . .
H45A H 0.5022 0.6511 0.6582 0.059 Uiso 1 1 calc R . .
H45B H 0.4833 0.7153 0.5980 0.059 Uiso 1 1 calc R . .
H45C H 0.4364 0.6269 0.5906 0.059 Uiso 1 1 calc R . .
C46 C 0.3791(3) 0.7082(3) 0.6486(2) 0.0297(12) Uani 1 1 d . . .
C47 C 0.3186(3) 0.6540(3) 0.6708(2) 0.0270(11) Uani 1 1 d . . .
C48 C 0.3319(3) 0.5601(3) 0.6675(2) 0.0304(12) Uani 1 1 d . . .
H48A H 0.3956 0.5479 0.6722 0.036 Uiso 1 1 calc R . .
H48B H 0.3111 0.5333 0.7047 0.036 Uiso 1 1 calc R . .
C50 C 0.3157(3) 0.4423(3) 0.5907(3) 0.0318(12) Uani 1 1 d . . .
H50A H 0.3122 0.4063 0.6289 0.038 Uiso 1 1 calc R . .
H50B H 0.3787 0.4469 0.5879 0.038 Uiso 1 1 calc R . .
C51 C 0.2649(4) 0.4009(3) 0.5269(2) 0.0328(12) Uani 1 1 d . . .
C52 C 0.2974(5) 0.3252(4) 0.5068(3) 0.0518(17) Uani 1 1 d . . .
H52 H 0.3494 0.3018 0.5326 0.062 Uiso 1 1 calc R . .
C53 C 0.2541(6) 0.2845(4) 0.4498(3) 0.071(2) Uani 1 1 d . . .
H53 H 0.2764 0.2336 0.4375 0.085 Uiso 1 1 calc R . .
C54 C 0.1786(6) 0.3182(4) 0.4110(3) 0.065(2) Uani 1 1 d . B .
H54 H 0.1508 0.2906 0.3717 0.078 Uiso 1 1 calc R . .
C55 C 0.1424(4) 0.3931(4) 0.4290(3) 0.0508(17) Uani 1 1 d . . .
C56 C 0.1880(4) 0.4336(4) 0.4886(3) 0.0425(14) Uani 1 1 d . B .
H56 H 0.1650 0.4836 0.5020 0.051 Uiso 1 1 calc R . .
C60 C 0.0090(4) 0.6402(4) 0.3099(3) 0.0409(14) Uani 1 1 d . . .
C61 C 0.0790(3) 0.6735(4) 0.2821(3) 0.0381(14) Uani 1 1 d . B .
C62 C 0.1418(5) 0.6160(5) 0.2537(3) 0.074(2) Uani 1 1 d . . .
H62A H 0.1425 0.6320 0.2080 0.112 Uiso 1 1 calc R B .
H62B H 0.1212 0.5589 0.2546 0.112 Uiso 1 1 calc R . .
H62C H 0.2015 0.6205 0.2807 0.112 Uiso 1 1 calc R . .
C7A C 0.5470(7) 0.3505(7) 0.5624(5) 0.0546(6) Uani 0.646(3) 1 d P A 1
C8A C 0.6534(7) 0.4889(7) 0.5973(6) 0.0546(6) Uani 0.646(3) 1 d P A 1
C57A C 0.0564(6) 0.4296(5) 0.3873(4) 0.0558(14) Uani 0.859(8) 1 d P B 1
C59A C -0.0028(5) 0.5469(5) 0.3184(4) 0.0558(14) Uani 0.859(8) 1 d P B 1
C7B C 0.5917(13) 0.3507(13) 0.6114(9) 0.0546(6) Uani 0.354(3) 1 d P A 2
C8B C 0.6592(13) 0.5151(13) 0.6322(10) 0.0546(6) Uani 0.354(3) 1 d P A 2
C57B C 0.083(4) 0.411(3) 0.371(3) 0.0558(14) Uani 0.141(8) 1 d P B 2
C59B C 0.007(3) 0.534(3) 0.279(3) 0.0558(14) Uani 0.141(8) 1 d P B 2
H13 H 0.397(3) 0.816(2) 0.532(2) 0.024(14) Uiso 1 1 d D . .
H22 H 0.2733(16) 0.7569(8) 0.315(2) 0.22(7) Uiso 1 1 d D . .
H31 H -0.101(4) 0.810(2) 0.448(3) 0.042(19) Uiso 1 1 d D . .
H40 H 0.061(3) 0.7812(19) 0.645(2) 0.019(13) Uiso 1 1 d D . .
H49 H 0.291(3) 0.560(3) 0.573(2) 0.031(15) Uiso 1 1 d D . .
N13 N 0.4136(3) 0.8610(3) 0.5526(2) 0.0357(11) Uani 1 1 d D . .
N22 N 0.2511(3) 0.8070(4) 0.3102(2) 0.0479(13) Uani 1 1 d D . .
N31 N -0.0833(3) 0.8539(3) 0.4307(2) 0.0392(12) Uani 1 1 d D . .
N40 N 0.0749(3) 0.8254(3) 0.6688(2) 0.0330(11) Uani 1 1 d D . .
N49 N 0.2825(3) 0.5257(3) 0.6034(2) 0.0301(10) Uani 1 1 d D . .
N58A N 0.0665(4) 0.5152(4) 0.3779(3) 0.0558(14) Uani 0.859(8) 1 d P B 1
N58B N 0.076(3) 0.493(2) 0.329(2) 0.0558(14) Uani 0.141(8) 1 d P B 2
O6A O 0.6473(5) 0.3656(5) 0.6809(3) 0.067(2) Uani 0.646(3) 1 d P A 1
O6B O 0.5298(9) 0.4758(7) 0.5306(6) 0.067(4) Uani 0.354(3) 1 d P . 2
S5A S 0.58327(18) 0.41838(18) 0.63243(13) 0.0546(6) Uani 0.646(3) 1 d P A 1
S5B S 0.6189(3) 0.4433(3) 0.5640(2) 0.0546(6) Uani 0.354(3) 1 d P A 2

loop_
_atom_site_aniso_label
_atom_site_aniso_U_11
_atom_site_aniso_U_22
_atom_site_aniso_U_33
_atom_site_aniso_U_23
_atom_site_aniso_U_13
_atom_site_aniso_U_12
S1 0.0617(12) 0.1086(17) 0.0396(10) 0.0118(10) 0.0003(8) -0.0215(11)
O2 0.069(4) 0.172(7) 0.067(4) 0.004(4) 0.009(3) -0.059(4)
C3 0.076(5) 0.071(5) 0.090(6) -0.011(4) 0.007(5) -0.009(4)
C4 0.044(4) 0.100(6) 0.089(6) -0.026(5) -0.004(4) 0.014(4)
C9 0.060(4) 0.029(3) 0.041(3) 0.003(3) -0.003(3) -0.001(3)
C10 0.039(3) 0.029(3) 0.022(3) 0.000(2) -0.008(2) 0.001(2)
C11 0.036(3) 0.036(3) 0.017(2) 0.005(2) -0.008(2) -0.005(2)
C12 0.045(3) 0.041(3) 0.028(3) 0.000(2) -0.006(2) -0.011(3)
C14 0.041(3) 0.038(3) 0.033(3) 0.003(2) -0.009(2) -0.011(3)
C15 0.033(3) 0.024(3) 0.028(3) 0.005(2) -0.005(2) -0.006(2)
C16 0.024(3) 0.046(3) 0.048(4) 0.010(3) -0.003(3) -0.009(2)
C17 0.026(3) 0.070(4) 0.048(4) 0.005(3) 0.011(3) 0.001(3)
C18 0.036(3) 0.047(4) 0.035(3) -0.007(3) 0.006(3) -0.009(3)
C19 0.030(3) 0.042(3) 0.034(3) -0.006(2) 0.003(2) -0.012(2)
C20 0.027(3) 0.041(3) 0.032(3) 0.002(2) 0.003(2) -0.002(2)
C21 0.031(3) 0.115(6) 0.029(3) 0.004(3) 0.003(3) -0.022(4)
C23 0.026(3) 0.111(6) 0.032(3) -0.010(3) -0.002(3) -0.022(3)
C24 0.022(3) 0.066(4) 0.020(3) -0.009(3) -0.005(2) -0.004(3)
C25 0.033(3) 0.040(3) 0.021(3) -0.004(2) -0.009(2) -0.004(2)
C26 0.071(4) 0.046(4) 0.038(3) 0.000(3) -0.014(3) -0.011(3)
C27 0.038(3) 0.082(5) 0.050(4) 0.018(3) -0.004(3) -0.016(3)
C28 0.026(3) 0.054(4) 0.022(3) 0.005(2) -0.008(2) -0.005(3)
C29 0.024(3) 0.049(3) 0.014(2) -0.002(2) -0.004(2) 0.006(2)
C30 0.041(3) 0.081(5) 0.022(3) -0.006(3) -0.005(2) 0.027(3)
C32 0.041(3) 0.066(4) 0.040(3) 0.001(3) 0.002(3) 0.024(3)
C33 0.033(3) 0.045(3) 0.026(3) -0.003(2) 0.001(2) 0.006(3)
C34 0.029(3) 0.046(3) 0.037(3) -0.007(3) -0.006(2) 0.003(3)
C35 0.022(3) 0.045(3) 0.039(3) -0.008(3) 0.004(2) 0.000(2)
C36 0.038(3) 0.033(3) 0.027(3) -0.007(2) 0.012(2) -0.003(2)
C37 0.034(3) 0.026(3) 0.028(3) -0.006(2) 0.001(2) -0.001(2)
C38 0.026(3) 0.041(3) 0.030(3) -0.005(2) 0.002(2) 0.007(2)
C39 0.043(3) 0.038(3) 0.028(3) -0.005(2) 0.003(2) 0.007(3)
C41 0.043(3) 0.031(3) 0.027(3) -0.005(2) -0.004(2) 0.008(2)
C42 0.032(3) 0.028(3) 0.019(2) -0.002(2) -0.007(2) 0.001(2)
C43 0.029(3) 0.028(3) 0.019(2) -0.002(2) -0.005(2) -0.002(2)
C44 0.032(3) 0.032(3) 0.033(3) -0.004(2) -0.002(2) -0.001(2)
C45 0.031(3) 0.052(4) 0.032(3) 0.001(3) -0.003(2) 0.003(3)
C46 0.026(3) 0.036(3) 0.022(3) -0.001(2) -0.008(2) -0.001(2)
C47 0.029(3) 0.027(3) 0.020(2) -0.001(2) -0.008(2) 0.000(2)
C48 0.029(3) 0.031(3) 0.026(3) -0.005(2) -0.006(2) 0.003(2)
C50 0.029(3) 0.027(3) 0.037(3) 0.001(2) -0.002(2) 0.005(2)
C51 0.043(3) 0.027(3) 0.028(3) 0.001(2) 0.004(2) -0.005(2)
C52 0.084(5) 0.032(3) 0.036(3) 0.000(3) 0.005(3) 0.014(3)
C53 0.136(7) 0.031(4) 0.040(4) -0.004(3) 0.003(4) 0.010(4)
C54 0.124(7) 0.030(4) 0.036(4) -0.006(3) 0.004(4) -0.024(4)
C55 0.056(4) 0.057(4) 0.032(3) 0.010(3) -0.006(3) -0.021(3)
C56 0.044(3) 0.041(3) 0.037(3) -0.003(3) -0.005(3) -0.005(3)
C60 0.034(3) 0.040(3) 0.039(3) -0.002(3) -0.016(3) -0.003(3)
C61 0.027(3) 0.054(4) 0.026(3) -0.017(3) -0.012(2) 0.011(3)
C62 0.053(4) 0.108(6) 0.053(4) -0.031(4) -0.013(3) 0.044(4)
C7A 0.0576(13) 0.0633(15) 0.0458(13) -0.0123(10) 0.0169(10) -0.0055(11)
C8A 0.0576(13) 0.0633(15) 0.0458(13) -0.0123(10) 0.0169(10) -0.0055(11)
C57A 0.055(3) 0.043(2) 0.053(3) -0.009(2) -0.028(2) 0.0024(19)
C59A 0.055(3) 0.043(2) 0.053(3) -0.009(2) -0.028(2) 0.0024(19)
C7B 0.0576(13) 0.0633(15) 0.0458(13) -0.0123(10) 0.0169(10) -0.0055(11)
C8B 0.0576(13) 0.0633(15) 0.0458(13) -0.0123(10) 0.0169(10) -0.0055(11)
C57B 0.055(3) 0.043(2) 0.053(3) -0.009(2) -0.028(2) 0.0024(19)
C59B 0.055(3) 0.043(2) 0.053(3) -0.009(2) -0.028(2) 0.0024(19)
N13 0.042(3) 0.038(3) 0.025(2) 0.001(2) -0.002(2) -0.008(2)
N22 0.027(2) 0.063(4) 0.047(3) -0.002(3) -0.008(2) -0.015(2)
N31 0.037(3) 0.057(3) 0.019(2) -0.003(2) -0.004(2) 0.020(3)
N40 0.036(3) 0.036(3) 0.022(2) -0.011(2) -0.0057(19) 0.009(2)
N49 0.034(2) 0.025(2) 0.028(2) -0.0017(19) -0.0026(19) 0.0028(19)
N58A 0.055(3) 0.043(2) 0.053(3) -0.009(2) -0.028(2) 0.0024(19)
N58B 0.055(3) 0.043(2) 0.053(3) -0.009(2) -0.028(2) 0.0024(19)
O6A 0.050(4) 0.091(6) 0.050(4) 0.015(4) -0.010(3) 0.014(4)
O6B 0.096(10) 0.038(7) 0.041(7) 0.025(5) -0.051(7) -0.013(6)
S5A 0.0576(13) 0.0633(15) 0.0458(13) -0.0123(10) 0.0169(10) -0.0055(11)
S5B 0.0576(13) 0.0633(15) 0.0458(13) -0.0123(10) 0.0169(10) -0.0055(11)

loop_
_atom_type_symbol
_atom_type_description
_atom_type_scat_dispersion_real
_atom_type_scat_dispersion_imag
_atom_type_scat_source
C C 0.0033 0.0016 'International Tables Vol C Tables 4.2.6.8 and 6.1.1.4'
H H 0.0000 0.0000 'International Tables Vol C Tables 4.2.6.8 and 6.1.1.4'
N N 0.0061 0.0033 'International Tables Vol C Tables 4.2.6.8 and 6.1.1.4'
O O 0.0106 0.0060 'International Tables Vol C Tables 4.2.6.8 and 6.1.1.4'
S S 0.1246 0.1234 'International Tables Vol C Tables 4.2.6.8 and 6.1.1.4'

loop_
_geom_angle_atom_site_label_1
_geom_angle_atom_site_label_2
_geom_angle_atom_site_label_3
_geom_angle
_geom_angle_site_symmetry_3
O2 S1 C3 107.0(4) .
O2 S1 C4 106.3(4) .
C3 S1 C4 94.8(4) .
C11 C10 C42 120.4(5) .
C11 C10 C9 119.9(5) .
C42 C10 C9 119.7(5) .
C10 C11 C46 120.2(5) .
C10 C11 C12 121.3(5) .
C46 C11 C12 118.4(5) .
N13 C12 C11 111.8(4) .
N13 C14 C15 114.4(4) .
C16 C15 C20 118.1(5) .
C16 C15 C14 119.0(4) .
C20 C15 C14 122.9(5) .
C17 C16 C15 121.4(5) .
C16 C17 C18 120.1(5) .
C19 C18 C17 120.3(5) .
C18 C19 C20 118.8(5) .
C18 C19 C21 119.9(5) .
C20 C19 C21 121.3(5) .
C15 C20 C19 121.3(5) .
N22 C21 C19 112.8(5) .
N22 C23 C24 110.8(5) .
C25 C24 C61 120.2(5) .
C25 C24 C23 119.3(6) .
C61 C24 C23 120.5(5) .
C24 C25 C29 120.1(5) .
C24 C25 C26 119.6(5) .
C29 C25 C26 120.4(5) .
C29 C28 C60 119.4(5) .
C29 C28 C27 120.4(5) .
C60 C28 C27 120.2(6) .
C28 C29 C25 120.3(5) .
C28 C29 C30 121.3(5) .
C25 C29 C30 118.4(5) .
N31 C30 C29 112.3(4) .
N31 C32 C33 112.2(5) .
C38 C33 C34 118.7(5) .
C38 C33 C32 121.7(5) .
C34 C33 C32 119.5(5) .
C35 C34 C33 120.1(5) .
C36 C35 C34 120.6(5) .
C35 C36 C37 120.4(5) .
C38 C37 C36 118.4(5) .
C38 C37 C39 122.9(5) .
C36 C37 C39 118.7(4) .
C37 C38 C33 121.6(5) .
N40 C39 C37 113.4(4) .
N40 C41 C42 111.4(4) .
C43 C42 C10 119.5(5) .
C43 C42 C41 120.4(5) .
C10 C42 C41 120.2(5) .
C47 C43 C42 119.8(5) .
C47 C43 C44 119.0(4) .
C42 C43 C44 121.1(5) .
C47 C46 C11 119.3(5) .
C47 C46 C45 119.7(5) .
C11 C46 C45 121.0(5) .
C43 C47 C46 120.7(4) .
C43 C47 C48 119.7(4) .
C46 C47 C48 119.5(5) .
N49 C48 C47 111.0(4) .
N49 C50 C51 114.2(4) .
C56 C51 C52 118.4(5) .
C56 C51 C50 123.2(5) .
C52 C51 C50 118.4(5) .
C53 C52 C51 121.1(6) .
C54 C53 C52 120.4(6) .
C53 C54 C55 121.2(6) .
C57B C55 C54 101(2) .
C57B C55 C56 140(2) .
C54 C55 C56 117.4(6) .
C57B C55 C57A 25(2) .
C54 C55 C57A 121.6(6) .
C56 C55 C57A 121.0(6) .
C51 C56 C55 121.6(6) .
C61 C60 C28 120.6(5) .
C61 C60 C59A 122.3(6) .
C28 C60 C59A 117.0(6) .
C61 C60 C59B 100(2) .
C28 C60 C59B 136.6(18) .
C59A C60 C59B 28.9(18) .
C24 C61 C60 119.1(5) .
C24 C61 C62 120.3(6) .
C60 C61 C62 120.6(6) .
N58A C57A C55 110.2(6) .
C60 C59A N58A 109.8(5) .
C55 C57B N58B 128(4) .
N58B C59B C60 103(3) .
C14 N13 C12 110.8(4) .
C21 N22 C23 111.2(5) .
C32 N31 C30 110.6(4) .
C39 N40 C41 112.2(4) .
C50 N49 C48 111.2(4) .
C57A N58A C59A 110.9(6) .
C59B N58B C57B 136(4) .
S5B O6B O6B 148.8(17) 3_666
O6A S5A C7A 103.8(5) .
O6A S5A C8A 104.6(5) .
C7A S5A C8A 100.2(5) .
O6B S5B C8B 105.5(8) .
O6B S5B C7B 103.6(8) .
C8B S5B C7B 100.6(9) .

loop_
_geom_bond_atom_site_label_1
_geom_bond_atom_site_label_2
_geom_bond_distance
_geom_bond_site_symmetry_2
S1 O2 1.499(5) .
S1 C3 1.758(8) .
S1 C4 1.810(9) .
C9 C10 1.518(7) .
C10 C11 1.384(8) .
C10 C42 1.410(7) .
C11 C46 1.414(7) .
C11 C12 1.504(7) .
C12 N13 1.471(7) .
C14 N13 1.454(7) .
C14 C15 1.505(7) .
C15 C16 1.381(8) .
C15 C20 1.391(7) .
C16 C17 1.367(8) .
C17 C18 1.387(8) .
C18 C19 1.378(8) .
C19 C20 1.394(7) .
C19 C21 1.505(7) .
C21 N22 1.456(8) .
C23 N22 1.490(7) .
C23 C24 1.510(8) .
C24 C25 1.395(8) .
C24 C61 1.398(8) .
C25 C29 1.400(7) .
C25 C26 1.499(8) .
C27 C28 1.510(8) .
C28 C29 1.384(8) .
C28 C60 1.409(8) .
C29 C30 1.517(7) .
C30 N31 1.481(7) .
C32 N31 1.471(7) .
C32 C33 1.508(8) .
C33 C38 1.392(7) .
C33 C34 1.396(8) .
C34 C35 1.378(8) .
C35 C36 1.377(7) .
C36 C37 1.401(7) .
C37 C38 1.384(7) .
C37 C39 1.507(7) .
C39 N40 1.461(7) .
C41 N40 1.468(6) .
C41 C42 1.512(7) .
C42 C43 1.404(7) .
C43 C47 1.397(7) .
C43 C44 1.502(7) .
C45 C46 1.518(7) .
C46 C47 1.397(7) .
C47 C48 1.508(7) .
C48 N49 1.465(6) .
C50 N49 1.456(6) .
C50 C51 1.512(7) .
C51 C56 1.365(7) .
C51 C52 1.391(8) .
C52 C53 1.366(9) .
C53 C54 1.360(10) .
C54 C55 1.388(10) .
C55 C57B 1.36(5) .
C55 C56 1.417(8) .
C55 C57A 1.517(10) .
C60 C61 1.401(8) .
C60 C59A 1.506(10) .
C60 C59B 1.79(5) .
C61 C62 1.512(8) .
C7A S5A 1.775(10) .
C8A S5A 1.787(11) .
C57A N58A 1.384(11) .
C59A N58A 1.514(9) .
C7B S5B 1.85(2) .
C8B S5B 1.80(2) .
C57B N58B 1.54(7) .
C59B N58B 1.46(5) .
O6A S5A 1.489(7) .
O6B S5B 1.477(13) .
O6B O6B 1.576(18) 3_666
